data_7244637
loop_
_publ_author_name
'Tao, Yang'
'Liu, Xiaoting'
'Zhoujin, Yunping'
'Zhou, Panpan'
'Parkin, Sean R.'
'Li, Tonglei'
'Guo, Ju'
'Yu, Faquan'
'Long, Sihui'

_publ_section_title
;
 Conformational Flexibility and Substitution Pattern Lead to Polymorphism
 of 3-Methyl-2-(phenylamino)benzoic acid
;
_journal_name_full CrystEngComm
_journal_paper_doi 10.1039/D2CE00126H
_journal_year 2022
_chemical_formula_moiety 'C15 H15 N O2'
_chemical_formula_sum 'C15 H15 N O2'
_chemical_formula_weight 241.28
_space_group_crystal_system monoclinic
_space_group_IT_number 14
_space_group_name_Hall '-P 2ybc'
_space_group_name_H-M_alt 'P 1 21/c 1'
_atom_sites_solution_hydrogens mixed
_atom_sites_solution_primary direct
_audit_creation_date 2020-12-14
_audit_creation_method
;
Olex2 1.3-ac4
(compiled 2019.04.23 svn.r3594 for Rigaku Oxford Diffraction, GUI svn.r5739)
;
_audit_update_record
;
2021-10-28 deposited with the CCDC.	2022-03-17 downloaded from the CCDC.
;
_cell_angle_alpha 90
_cell_angle_beta 110.715(9)
_cell_angle_gamma 90
_cell_formula_units_Z 4
_cell_length_a 15.0335(12)
_cell_length_b 6.9116(5)
_cell_length_c 13.0522(10)
_cell_measurement_reflns_used 4034
_cell_measurement_temperature 293(2)
_cell_measurement_theta_max 75.4910
_cell_measurement_theta_min 6.1760
_cell_volume 1268.52(18)
_computing_cell_refinement 'CrysAlisPro 1.171.40.84a (Rigaku OD, 2020)'
_computing_data_collection 'CrysAlisPro 1.171.40.84a (Rigaku OD, 2020)'
_computing_data_reduction 'CrysAlisPro 1.171.40.84a (Rigaku OD, 2020)'
_computing_molecular_graphics 'Olex2 (Dolomanov et al., 2009)'
_computing_publication_material 'Olex2 (Dolomanov et al., 2009)'
_computing_structure_refinement 'ShelXL (Sheldrick, 2015)'
_computing_structure_solution 'ShelXS (Sheldrick, 2008)'
_diffrn_ambient_temperature 293(2)
_diffrn_detector 'Hybrid Pixel Array Detector'
_diffrn_detector_area_resol_mean 10.0000
_diffrn_detector_type HyPix
_diffrn_measured_fraction_theta_full 0.987
_diffrn_measured_fraction_theta_max 0.926
_diffrn_measurement_details
;
List of Runs (angles in degrees, time in seconds):

  # Type    Start    End  Width  t~exp~   \w     \q     \k     \f   Frames
#--------------------------------------------------------------------------
  1  \w     36.00 117.00   0.50    0.05    --   47.45  37.00   0.00  162
  2  \w     72.00  97.00   0.50    0.05    --   47.45 131.00-103.00   50
  3  \w     73.00  99.00   0.50    0.19    --  107.75 131.00-103.00   52
  4  \w     70.00 117.00   0.50    0.05    --   47.45 138.00  72.00   94
  5  \w    -16.00  10.00   0.50    0.05    --   47.45 -19.00-150.00   52
  6  \w    -26.00  23.00   0.50    0.05    --   47.45 -19.00-180.00   98
  7  \w     63.00 106.00   0.50    0.19    --  107.75 -99.00-180.00   86
  8  \w     62.00 100.00   0.50    0.19    --  107.75 -77.00-180.00   76
  9  \w     51.00  76.00   0.50    0.19    --  107.75-131.00-174.00   50
 10  \w     36.00  62.00   0.50    0.19    --  107.75 -57.00-180.00   52
 11  \w     78.00 116.00   0.50    0.19    --  107.75-138.00  10.00   76
 12  \w     80.00 105.00   0.50    0.19    --  107.75 -99.00  30.00   50
 13  \w     35.00  61.00   0.50    0.19    --  107.75 -57.00  30.00   52
 14  \w     38.00  74.00   0.50    0.19    --  107.75 -99.00  30.00   72
 15  \w    -19.00  20.00   0.50    0.05    --   47.45 -19.00  60.00   78
 16  \w    -81.00 -55.00   0.50    0.05    --  -47.45 131.00-103.00   52
 17  \w    -73.00 -27.00   0.50    0.19    -- -100.00 131.00-103.00   92
 18  \w   -108.00 -58.00   0.50    0.19    -- -100.00 110.00 -87.06  100
 19  \w    -86.00 -33.00   0.50    0.05    --  -47.45 138.00  72.00  106
 20  \w    -53.00 -27.00   0.50    0.19    -- -100.00  57.00  60.00   52
 21  \w    -56.00 -27.00   0.50    0.19    -- -100.00  57.00 120.00   58
 22  \w   -120.00 -32.00   0.50    0.19    -- -100.00 138.00  72.00  176
 23  \w   -136.00-100.00   0.50    0.19    -- -100.00 -19.00   0.00   72
 24  \w   -121.00 -88.00   0.50    0.19    -- -100.00 -57.00  90.00   66
 25  \w   -158.00 -86.00   0.50    0.19    -- -100.00-125.00 150.00  144
 26  \w   -172.00-141.00   0.50    0.19    -- -100.00 -19.00   0.00   62
 27  \w   -170.00-127.00   0.50    0.19    -- -100.00 -57.00  90.00   86
;
_diffrn_measurement_device 'four-circle diffractometer'
_diffrn_measurement_device_type 'ROD, Synergy Custom system, HyPix'
_diffrn_measurement_method '\w scans'
_diffrn_orient_matrix_type 'CrysAlisPro convention (1999,Acta A55,543-557)'
_diffrn_orient_matrix_UB_11 0.0519504000
_diffrn_orient_matrix_UB_12 -0.1693309000
_diffrn_orient_matrix_UB_13 0.0738587000
_diffrn_orient_matrix_UB_21 -0.0624366000
_diffrn_orient_matrix_UB_22 -0.1448072000
_diffrn_orient_matrix_UB_23 -0.0846885000
_diffrn_orient_matrix_UB_31 0.0735674000
_diffrn_orient_matrix_UB_32 -0.0036841000
_diffrn_orient_matrix_UB_33 -0.0574587000
_diffrn_radiation_monochromator mirror
_diffrn_radiation_probe x-ray
_diffrn_radiation_type 'Cu K\a'
_diffrn_radiation_wavelength 1.54184
_diffrn_reflns_av_unetI/netI 0.0087
_diffrn_reflns_Laue_measured_fraction_full 0.987
_diffrn_reflns_Laue_measured_fraction_max 0.926
_diffrn_reflns_limit_h_max 19
_diffrn_reflns_limit_h_min -18
_diffrn_reflns_limit_k_max 8
_diffrn_reflns_limit_k_min -8
_diffrn_reflns_limit_l_max 14
_diffrn_reflns_limit_l_min -16
_diffrn_reflns_number 4306
_diffrn_reflns_point_group_measured_fraction_full 0.987
_diffrn_reflns_point_group_measured_fraction_max 0.926
_diffrn_reflns_theta_full 67.684
_diffrn_reflns_theta_max 77.245
_diffrn_reflns_theta_min 6.295
_diffrn_source 'Rotating-anode X-ray tube'
_diffrn_source_type 'Rigaku (Cu) X-ray Source'
_exptl_absorpt_coefficient_mu 0.675
_exptl_absorpt_correction_T_max 1.00000
_exptl_absorpt_correction_T_min 0.67311
_exptl_absorpt_correction_type multi-scan
_exptl_absorpt_process_details
;
CrysAlisPro 1.171.40.84a (Rigaku Oxford Diffraction, 2020)
Empirical absorption correction using spherical harmonics,
implemented in SCALE3 ABSPACK scaling algorithm.
;
_exptl_crystal_colour 'clear light colourless'
_exptl_crystal_colour_lustre clear
_exptl_crystal_colour_modifier light
_exptl_crystal_colour_primary colourless
_exptl_crystal_density_diffrn 1.263
_exptl_crystal_description block
_exptl_crystal_F_000 512
_exptl_crystal_size_max 0.07
_exptl_crystal_size_mid 0.05
_exptl_crystal_size_min 0.04
_refine_diff_density_max 0.237
_refine_diff_density_min -0.242
_refine_diff_density_rms 0.054
_refine_ls_extinction_method none
_refine_ls_goodness_of_fit_ref 1.073
_refine_ls_hydrogen_treatment constr
_refine_ls_matrix_type full
_refine_ls_number_parameters 167
_refine_ls_number_reflns 4306
_refine_ls_number_restraints 0
_refine_ls_restrained_S_all 1.073
_refine_ls_R_factor_all 0.0797
_refine_ls_R_factor_gt 0.0734
_refine_ls_shift/su_max 0.000
_refine_ls_shift/su_mean 0.000
_refine_ls_structure_factor_coef Fsqd
_refine_ls_weighting_details 'w=1/[\s^2^(Fo^2^)+(0.1408P)^2^+0.1163P] where P=(Fo^2^+2Fc^2^)/3'
_refine_ls_weighting_scheme calc
_refine_ls_wR_factor_gt 0.2059
_refine_ls_wR_factor_ref 0.2154
_reflns_Friedel_coverage 0.000
_reflns_number_gt 3727
_reflns_number_total 4306
_reflns_threshold_expression 'I > 2\s(I)'
_twin_special_details
;
Component 2 rotated by 179.8883\% 
around [-0.38 0.00 0.93] (reciprocal) or [0.00 -0.00 1.00] (direct)
;
_cod_data_source_file d2ce00126h2.cif
_cod_data_source_block 3
_cod_database_code 7244637
_shelx_shelxl_version_number 2018/3
_chemical_oxdiff_formula 'C11 H10 N O'
_shelx_space_group_comment
;
The symmetry employed for this shelxl refinement is uniquely defined
by the following loop, which should always be used as a source of
symmetry information in preference to the above space-group names.
They are only intended as comments.
;
_olex2_refinement_description
;
1. Twinned data refinement
 Scales: 0.496(3)
 0.504(3)
2. Fixed Uiso
 At 1.2 times of:
  All C(H) groups, All N(H) groups
 At 1.5 times of:
  All C(H,H,H) groups, All O(H) groups
3.a Riding coordinates:
 N3(H3)
3.b Aromatic/amide H refined with riding coordinates:
 C8(H8), C9(H9), C11(H11), C13(H13), C15(H15), C1(H1A), C2(H2)
3.c Idealised Me refined as rotating group:
 C12(H12A,H12B,H12C), C16(H16A,H16B,H16C)
3.d Idealised tetrahedral OH refined as rotating group:
 O1(H1)
;
_olex2_submission_special_instructions 'No special instructions were received'
_oxdiff_exptl_absorpt_empirical_details
;
Empirical correction (ABSPACK) includes:
- Absorption correction using spherical harmonics
- Frame scaling
;
_oxdiff_exptl_absorpt_empirical_full_max 1.829
_oxdiff_exptl_absorpt_empirical_full_min 0.452
_oxdiff_twin_integration_method simultaneous
_oxdiff_twin_items 2

loop_
_space_group_symop_operation_xyz
'x, y, z'
'-x, y+1/2, -z+1/2'
'-x, -y, -z'
'x, -y-1/2, z-1/2'

loop_
_atom_site_label
_atom_site_type_symbol
_atom_site_fract_x
_atom_site_fract_y
_atom_site_fract_z
_atom_site_U_iso_or_equiv
_atom_site_adp_type
_atom_site_occupancy
_atom_site_site_symmetry_order
_atom_site_calc_flag
_atom_site_refinement_flags_posn
_atom_site_refinement_flags_adp
_atom_site_refinement_flags_occupancy
_atom_site_disorder_assembly
_atom_site_disorder_group
O1 O 0.01934(13) 0.6621(3) 0.61734(15) 0.0770(5) Uani 1 1 d . . . . .
H1 H -0.005557 0.560821 0.588392 0.115 Uiso 1 1 calc GR . . . .
O2 O 0.06490(11) 0.6649(2) 0.47366(14) 0.0681(5) Uani 1 1 d . . . . .
N3 N 0.18630(14) 0.9460(3) 0.46347(16) 0.0692(5) Uani 1 1 d . . . . .
H3 H 0.142371 0.863836 0.431068 0.083 Uiso 1 1 d R . . . .
C4 C 0.06340(13) 0.7432(3) 0.55738(18) 0.0574(5) Uani 1 1 d . . . . .
C5 C 0.10883(13) 0.9303(3) 0.59991(18) 0.0582(5) Uani 1 1 d . . . . .
C6 C 0.16992(14) 1.0237(3) 0.55447(18) 0.0608(5) Uani 1 1 d . . . . .
C7 C 0.27557(17) 0.8734(3) 0.46838(18) 0.0639(6) Uani 1 1 d . . . . .
C8 C 0.09038(16) 1.0156(4) 0.6877(2) 0.0673(6) Uani 1 1 d . . . . .
H8 H 0.049340 0.955311 0.716785 0.081 Uiso 1 1 calc R . . . .
C9 C 0.35680(16) 0.8830(3) 0.5617(2) 0.0661(6) Uani 1 1 d . . . . .
H9 H 0.353704 0.939899 0.624887 0.079 Uiso 1 1 calc R . . . .
C10 C 0.21078(16) 1.2033(3) 0.5977(2) 0.0711(7) Uani 1 1 d . . . . .
C11 C 0.19210(18) 1.2787(4) 0.6862(2) 0.0803(8) Uani 1 1 d . . . . .
H11 H 0.220642 1.394717 0.716692 0.096 Uiso 1 1 calc R . . . .
C12 C 0.2699(2) 1.3162(4) 0.5461(3) 0.0910(9) Uani 1 1 d . . . . .
H12A H 0.334687 1.272815 0.575701 0.136 Uiso 1 1 calc GR . . . .
H12B H 0.267083 1.451400 0.561520 0.136 Uiso 1 1 calc GR . . . .
H12C H 0.245539 1.296128 0.468321 0.136 Uiso 1 1 calc GR . . . .
C13 C 0.13254(17) 1.1876(4) 0.7308(2) 0.0783(7) Uani 1 1 d . . . . .
H13 H 0.121054 1.242724 0.789925 0.094 Uiso 1 1 calc R . . . .
C14 C 0.4430(2) 0.8083(4) 0.5618(3) 0.0798(7) Uani 1 1 d . . . . .
C15 C 0.2804(2) 0.7863(4) 0.3751(2) 0.0839(8) Uani 1 1 d . . . . .
H15 H 0.226476 0.778181 0.312119 0.101 Uiso 1 1 calc R . . . .
C16 C 0.5300(2) 0.8199(5) 0.6650(3) 0.1078(11) Uani 1 1 d . . . . .
H16A H 0.535084 0.947702 0.695331 0.162 Uiso 1 1 calc GR . . . .
H16B H 0.585781 0.791801 0.647959 0.162 Uiso 1 1 calc GR . . . .
H16C H 0.524485 0.727455 0.717348 0.162 Uiso 1 1 calc GR . . . .
C1 C 0.3653(3) 0.7121(5) 0.3760(3) 0.1105(12) Uani 1 1 d . . . . .
H1A H 0.368057 0.651268 0.313649 0.133 Uiso 1 1 calc R . . . .
C2 C 0.4465(3) 0.7259(5) 0.4676(3) 0.1035(11) Uani 1 1 d . . . . .
H2 H 0.503872 0.679205 0.465625 0.124 Uiso 1 1 calc R . . . .

loop_
_atom_site_aniso_label
_atom_site_aniso_U_11
_atom_site_aniso_U_22
_atom_site_aniso_U_33
_atom_site_aniso_U_23
_atom_site_aniso_U_13
_atom_site_aniso_U_12
O1 0.0886(11) 0.0733(11) 0.0795(12) -0.0108(8) 0.0427(10) -0.0180(8)
O2 0.0725(9) 0.0661(10) 0.0682(10) -0.0088(8) 0.0279(8) -0.0132(7)
N3 0.0667(10) 0.0770(13) 0.0556(10) -0.0038(9) 0.0116(8) -0.0198(9)
C4 0.0488(9) 0.0576(11) 0.0610(12) 0.0039(9) 0.0133(8) 0.0046(8)
C5 0.0475(9) 0.0576(11) 0.0596(12) 0.0021(9) 0.0065(8) 0.0044(8)
C6 0.0539(10) 0.0598(12) 0.0560(11) 0.0034(9) 0.0037(8) -0.0007(8)
C7 0.0792(13) 0.0530(11) 0.0591(12) 0.0028(9) 0.0239(10) -0.0170(10)
C8 0.0571(11) 0.0705(14) 0.0672(13) -0.0076(11) 0.0133(10) 0.0087(10)
C9 0.0726(13) 0.0619(13) 0.0648(13) 0.0029(10) 0.0256(11) -0.0058(10)
C10 0.0617(12) 0.0602(13) 0.0740(15) 0.0020(11) 0.0026(10) -0.0031(9)
C11 0.0660(13) 0.0621(14) 0.0902(18) -0.0167(13) -0.0002(12) 0.0020(10)
C12 0.0895(18) 0.0713(17) 0.095(2) 0.0040(15) 0.0116(15) -0.0246(14)
C13 0.0675(13) 0.0766(16) 0.0788(16) -0.0186(13) 0.0111(11) 0.0108(12)
C14 0.0819(15) 0.0623(14) 0.099(2) 0.0156(13) 0.0368(14) 0.0016(11)
C15 0.117(2) 0.0699(16) 0.0672(15) -0.0062(12) 0.0348(15) -0.0164(15)
C16 0.0738(17) 0.102(2) 0.136(3) 0.026(2) 0.0224(18) 0.0118(15)
C1 0.165(4) 0.089(2) 0.104(3) -0.0118(19) 0.080(3) 0.000(2)
C2 0.123(3) 0.086(2) 0.128(3) 0.014(2) 0.077(3) 0.0174(18)

loop_
_atom_type_symbol
_atom_type_description
_atom_type_scat_dispersion_real
_atom_type_scat_dispersion_imag
_atom_type_scat_source
C C 0.0181 0.0091 'International Tables Vol C Tables 4.2.6.8 and 6.1.1.4'
H H 0.0000 0.0000 'International Tables Vol C Tables 4.2.6.8 and 6.1.1.4'
N N 0.0311 0.0180 'International Tables Vol C Tables 4.2.6.8 and 6.1.1.4'
O O 0.0492 0.0322 'International Tables Vol C Tables 4.2.6.8 and 6.1.1.4'

loop_
_geom_angle_atom_site_label_1
_geom_angle_atom_site_label_2
_geom_angle_atom_site_label_3
_geom_angle
_geom_angle_site_symmetry_1
_geom_angle_site_symmetry_3
_geom_angle_publ_flag
C6 N3 C7 123.10(18) . . ?
O1 C4 C5 114.39(19) . . ?
O2 C4 O1 120.9(2) . . ?
O2 C4 C5 124.7(2) . . ?
C6 C5 C4 121.7(2) . . ?
C8 C5 C4 118.5(2) . . ?
C8 C5 C6 119.8(2) . . ?
N3 C6 C5 121.0(2) . . ?
N3 C6 C10 119.6(2) . . ?
C10 C6 C5 119.3(2) . . ?
C9 C7 N3 123.3(2) . . ?
C15 C7 N3 117.4(2) . . ?
C15 C7 C9 119.3(3) . . ?
C13 C8 C5 120.3(2) . . ?
C7 C9 C14 120.8(2) . . ?
C6 C10 C12 121.2(2) . . ?
C11 C10 C6 118.5(2) . . ?
C11 C10 C12 120.3(2) . . ?
C13 C11 C10 122.3(2) . . ?
C8 C13 C11 119.8(2) . . ?
C9 C14 C16 119.5(3) . . ?
C2 C14 C9 118.8(3) . . ?
C2 C14 C16 121.7(3) . . ?
C1 C15 C7 119.6(3) . . ?
C15 C1 C2 121.2(3) . . ?
C14 C2 C1 120.2(3) . . ?

loop_
_geom_bond_atom_site_label_1
_geom_bond_atom_site_label_2
_geom_bond_distance
_geom_bond_site_symmetry_2
_geom_bond_publ_flag
O1 C4 1.316(3) . ?
O2 C4 1.227(3) . ?
N3 C6 1.403(3) . ?
N3 C7 1.413(3) . ?
C4 C5 1.476(3) . ?
C5 C6 1.413(3) . ?
C5 C8 1.400(3) . ?
C6 C10 1.411(3) . ?
C7 C9 1.388(3) . ?
C7 C15 1.383(4) . ?
C8 C13 1.371(4) . ?
C9 C14 1.395(4) . ?
C10 C11 1.383(4) . ?
C10 C12 1.508(4) . ?
C11 C13 1.380(4) . ?
C14 C16 1.512(4) . ?
C14 C2 1.372(5) . ?
C15 C1 1.371(5) . ?
C1 C2 1.377(5) . ?

loop_
_twin_individual_id
_twin_individual_mass_fraction_refined
_oxdiff_twin_reflns_isolated
_oxdiff_twin_reflns_overlapped
_twin_individual_twin_lattice_type
_twin_individual_twin_matrix_11
_twin_individual_twin_matrix_12
_twin_individual_twin_matrix_13
_twin_individual_twin_matrix_21
_twin_individual_twin_matrix_22
_twin_individual_twin_matrix_23
_twin_individual_twin_matrix_31
_twin_individual_twin_matrix_32
_twin_individual_twin_matrix_33
1 0.496(3) 5597 3317 ref 1.0000 0.0000 0.0000 0.0000 1.0000 0.0000 0.0000 0.0000 1.0000
2 0.504(3) 5580 3317 nmt -1.0006 -0.0031 -0.8145 0.0010 -1.0002 0.0004 0.0012 -0.0018 1.0004
